data_7108652
loop_
_publ_author_name
'Zhu, Xiancui'
'Zhou, Shuangliu'
'Wang, Shaowu'
'Wei, Yun'
'Zhang, Lijun'
'Wang, Fenhua'
'Wang, Shaoyin'
'Feng, Zhijun'

_publ_section_title
;
 Rare-earth metal complexes having an unusual indolyl-1,2-dianion through
 C--H activation with a novel \h1:(\m2--\h1:\h1) bonding with metals
;
_journal_coden_ASTM CHCOFS
_journal_issue 98
_journal_name_full
;
 Chemical Communications (Cambridge, United Kingdom)
;
_journal_page_first 12020
_journal_page_last 12022
_journal_paper_doi 10.1039/c2cc36045d
_journal_volume 48
_journal_year 2012
_chemical_formula_sum 'C38 H70 Li N6 Si4 Yb'
_chemical_formula_weight 903.34
_space_group_IT_number 13
_symmetry_cell_setting monoclinic
_symmetry_space_group_name_Hall '-P 2yc'
_symmetry_space_group_name_H-M 'P 1 2/c 1'
_atom_sites_solution_hydrogens geom
_atom_sites_solution_primary direct
_atom_sites_solution_secondary difmap
_audit_creation_method SHELXL-97
_cell_angle_alpha 90.00
_cell_angle_beta 124.822(13)
_cell_angle_gamma 90.00
_cell_formula_units_Z 2
_cell_length_a 12.454(3)
_cell_length_b 15.076(3)
_cell_length_c 15.519(3)
_cell_measurement_reflns_used 4807
_cell_measurement_temperature 293(2)
_cell_measurement_theta_max 21.58
_cell_measurement_theta_min 2.17
_cell_volume 2392.0(10)
_computing_structure_refinement 'SHELXL-97 (Sheldrick, 1997)'
_computing_structure_solution 'SHELXS-97 (Sheldrick, 1990)'
_diffrn_ambient_temperature 293(2)
_diffrn_measured_fraction_theta_full 0.985
_diffrn_measured_fraction_theta_max 0.985
_diffrn_measurement_device_type 'CCD area detector'
_diffrn_measurement_method 'phi and omega scans'
_diffrn_radiation_monochromator graphite
_diffrn_radiation_source 'fine-focus sealed tube'
_diffrn_radiation_type MoK\a
_diffrn_radiation_wavelength 0.71073
_diffrn_reflns_av_R_equivalents 0.0814
_diffrn_reflns_av_sigmaI/netI 0.0879
_diffrn_reflns_limit_h_max 16
_diffrn_reflns_limit_h_min -15
_diffrn_reflns_limit_k_max 19
_diffrn_reflns_limit_k_min -18
_diffrn_reflns_limit_l_max 20
_diffrn_reflns_limit_l_min -20
_diffrn_reflns_number 19741
_diffrn_reflns_theta_full 27.64
_diffrn_reflns_theta_max 27.64
_diffrn_reflns_theta_min 1.99
_exptl_absorpt_coefficient_mu 2.085
_exptl_absorpt_correction_T_max 0.6685
_exptl_absorpt_correction_T_min 0.5928
_exptl_absorpt_correction_type multi-scan
_exptl_crystal_colour yellow
_exptl_crystal_density_diffrn 1.254
_exptl_crystal_density_method 'not measured'
_exptl_crystal_description block
_exptl_crystal_F_000 938
_exptl_crystal_size_max 0.28
_exptl_crystal_size_mid 0.25
_exptl_crystal_size_min 0.21
_refine_diff_density_max 2.063
_refine_diff_density_min -1.036
_refine_diff_density_rms 0.130
_refine_ls_extinction_method none
_refine_ls_goodness_of_fit_ref 1.009
_refine_ls_hydrogen_treatment constr
_refine_ls_matrix_type full
_refine_ls_number_parameters 236
_refine_ls_number_reflns 5505
_refine_ls_number_restraints 0
_refine_ls_restrained_S_all 1.009
_refine_ls_R_factor_all 0.1321
_refine_ls_R_factor_gt 0.0684
_refine_ls_shift/su_max 0.007
_refine_ls_shift/su_mean 0.000
_refine_ls_structure_factor_coef Fsqd
_refine_ls_weighting_details 'calc w=1/[\s^2^(Fo^2^)+(0.0681P)^2^+6.6576P] where P=(Fo^2^+2Fc^2^)/3'
_refine_ls_weighting_scheme calc
_refine_ls_wR_factor_gt 0.1418
_refine_ls_wR_factor_ref 0.1726
_reflns_number_gt 3249
_reflns_number_total 5505
_reflns_threshold_expression >2sigma(I)
_cod_data_source_file c2cc36045d.txt
_cod_data_source_block 110811a_0m
_cod_original_cell_volume 2392.0(9)
_cod_original_sg_symbol_H-M 'P2/c '
_cod_database_code 7108652

loop_
_symmetry_equiv_pos_as_xyz
'x, y, z'
'-x, y, -z+1/2'
'-x, -y, -z'
'x, -y, z-1/2'

loop_
_atom_site_label
_atom_site_type_symbol
_atom_site_fract_x
_atom_site_fract_y
_atom_site_fract_z
_atom_site_U_iso_or_equiv
_atom_site_adp_type
_atom_site_occupancy
_atom_site_symmetry_multiplicity
_atom_site_calc_flag
_atom_site_refinement_flags
Yb1 Yb 1.0000 0.26543(3) 0.7500 0.0610(2) Uani 1 2 d S
Si1 Si 0.7214(3) 0.3326(3) 0.7378(3) 0.1101(11) Uani 1 1 d .
Si2 Si 0.7794(3) 0.4008(2) 0.5876(3) 0.0956(9) Uani 1 1 d .
N1 N 1.0333(7) 0.1528(4) 0.8603(6) 0.075(2) Uani 1 1 d .
N2 N 0.8463(6) -0.1140(4) 0.7580(5) 0.0633(17) Uani 1 1 d .
H2 H 0.7779 -0.0831 0.7042 0.076 Uiso 1 1 d R
N3 N 0.8163(7) 0.3367(5) 0.6931(6) 0.087(2) Uani 1 1 d .
C1 C 0.9306(8) 0.0972(6) 0.8321(6) 0.074(2) Uani 1 1 d .
H1 H 0.8438 0.1158 0.7914 0.088 Uiso 1 1 calc R
C2 C 0.9663(9) 0.0134(5) 0.8685(6) 0.064(2) Uani 1 1 d .
C3 C 1.1048(8) 0.0128(5) 0.9264(6) 0.062(2) Uani 1 1 d .
C4 C 1.1408(8) 0.0997(5) 0.9182(6) 0.063(2) Uani 1 1 d .
C5 C 1.2742(9) 0.1209(6) 0.9651(8) 0.080(3) Uani 1 1 d .
H5 H 1.2993 0.1776 0.9600 0.096 Uiso 1 1 calc R
C6 C 1.3637(11) 0.0559(8) 1.0176(9) 0.105(3) Uani 1 1 d .
H6 H 1.4514 0.0683 1.0474 0.126 Uiso 1 1 calc R
C7 C 1.3285(12) -0.0294(8) 1.0284(8) 0.106(4) Uani 1 1 d .
H7 H 1.3933 -0.0718 1.0665 0.127 Uiso 1 1 calc R
C8 C 1.2024(11) -0.0513(6) 0.9845(7) 0.086(3) Uani 1 1 d .
H8 H 1.1803 -0.1082 0.9926 0.103 Uiso 1 1 calc R
C9 C 0.8788(10) -0.0624(5) 0.8521(7) 0.077(2) Uani 1 1 d .
H9A H 0.9225 -0.1004 0.9135 0.092 Uiso 1 1 calc R
H9B H 0.7993 -0.0400 0.8418 0.092 Uiso 1 1 calc R
C10 C 0.7882(8) -0.2033(5) 0.7486(6) 0.070(2) Uani 1 1 d .
C11 C 0.7309(12) -0.2349(6) 0.6367(8) 0.097(3) Uani 1 1 d .
H11A H 0.6612 -0.1959 0.5878 0.145 Uiso 1 1 calc R
H11B H 0.6975 -0.2940 0.6280 0.145 Uiso 1 1 calc R
H11C H 0.7979 -0.2345 0.6241 0.145 Uiso 1 1 calc R
C12 C 0.6802(11) -0.2007(8) 0.7663(9) 0.109(4) Uani 1 1 d .
H12A H 0.7177 -0.1904 0.8393 0.163 Uiso 1 1 calc R
H12B H 0.6345 -0.2563 0.7456 0.163 Uiso 1 1 calc R
H12C H 0.6202 -0.1538 0.7253 0.163 Uiso 1 1 calc R
C13 C 0.8968(11) -0.2651(6) 0.8267(8) 0.099(3) Uani 1 1 d .
H13A H 0.9624 -0.2680 0.8126 0.148 Uiso 1 1 calc R
H13B H 0.8616 -0.3233 0.8205 0.148 Uiso 1 1 calc R
H13C H 0.9352 -0.2432 0.8966 0.148 Uiso 1 1 calc R
C16 C 0.6600(19) 0.4411(12) 0.7446(16) 0.218(10) Uani 1 1 d .
H16A H 0.7227 0.4862 0.7588 0.327 Uiso 1 1 calc R
H16B H 0.6465 0.4406 0.7996 0.327 Uiso 1 1 calc R
H16C H 0.5787 0.4535 0.6788 0.327 Uiso 1 1 calc R
C15 C 0.5805(15) 0.2544(14) 0.6607(15) 0.220(11) Uani 1 1 d .
H15A H 0.5123 0.2828 0.5970 0.329 Uiso 1 1 calc R
H15B H 0.5478 0.2383 0.7016 0.329 Uiso 1 1 calc R
H15C H 0.6091 0.2022 0.6439 0.329 Uiso 1 1 calc R
C14 C 0.8010(11) 0.2906(8) 0.8763(9) 0.111(4) Uani 1 1 d .
H14A H 0.8455 0.2359 0.8850 0.166 Uiso 1 1 calc R
H14B H 0.7352 0.2809 0.8892 0.166 Uiso 1 1 calc R
H14C H 0.8627 0.3337 0.9250 0.166 Uiso 1 1 calc R
C17 C 0.6140(13) 0.3815(11) 0.4641(10) 0.180(7) Uani 1 1 d .
H17A H 0.5946 0.3192 0.4562 0.271 Uiso 1 1 calc R
H17B H 0.6129 0.4024 0.4052 0.271 Uiso 1 1 calc R
H17C H 0.5495 0.4130 0.4675 0.271 Uiso 1 1 calc R
C19 C 0.8869(12) 0.3784(9) 0.5446(10) 0.132(4) Uani 1 1 d .
H19A H 0.9765 0.3833 0.6034 0.199 Uiso 1 1 calc R
H19B H 0.8696 0.4207 0.4918 0.199 Uiso 1 1 calc R
H19C H 0.8707 0.3196 0.5160 0.199 Uiso 1 1 calc R
C18 C 0.7921(17) 0.5225(7) 0.6049(15) 0.187(8) Uani 1 1 d .
H18A H 0.7550 0.5402 0.6421 0.281 Uiso 1 1 calc R
H18B H 0.7454 0.5508 0.5374 0.281 Uiso 1 1 calc R
H18C H 0.8824 0.5398 0.6442 0.281 Uiso 1 1 calc R
Li1 Li 1.0000 -0.0758(13) 0.7500 0.078(6) Uani 1 2 d S

loop_
_atom_site_aniso_label
_atom_site_aniso_U_11
_atom_site_aniso_U_22
_atom_site_aniso_U_33
_atom_site_aniso_U_23
_atom_site_aniso_U_13
_atom_site_aniso_U_12
Yb1 0.0509(3) 0.0447(3) 0.0745(3) 0.000 0.0282(2) 0.000
Si1 0.0696(18) 0.140(3) 0.099(2) -0.0037(19) 0.0355(17) 0.0181(18)
Si2 0.0836(19) 0.0796(19) 0.101(2) 0.0028(15) 0.0395(17) 0.0182(14)
N1 0.059(4) 0.053(4) 0.088(5) 0.009(3) 0.028(4) 0.002(3)
N2 0.069(4) 0.052(4) 0.058(4) -0.002(3) 0.030(3) -0.008(3)
N3 0.062(4) 0.074(5) 0.094(5) -0.022(4) 0.027(4) 0.005(3)
C1 0.061(5) 0.070(6) 0.072(5) 0.004(4) 0.027(4) -0.010(4)
C2 0.082(6) 0.050(5) 0.060(5) -0.006(4) 0.041(4) -0.013(4)
C3 0.080(6) 0.055(5) 0.052(4) -0.006(3) 0.038(4) -0.001(4)
C4 0.073(5) 0.048(4) 0.064(5) -0.002(3) 0.036(4) -0.011(4)
C5 0.076(6) 0.062(5) 0.101(7) -0.004(5) 0.049(6) -0.004(5)
C6 0.079(7) 0.095(8) 0.105(8) -0.020(6) 0.031(6) 0.004(6)
C7 0.088(8) 0.088(8) 0.096(8) 0.012(6) 0.026(6) 0.034(6)
C8 0.121(9) 0.055(5) 0.069(6) 0.005(4) 0.046(6) 0.014(5)
C9 0.103(7) 0.065(5) 0.074(6) -0.015(4) 0.057(5) -0.022(5)
C10 0.073(5) 0.055(5) 0.064(5) -0.004(4) 0.028(4) -0.016(4)
C11 0.111(8) 0.073(6) 0.082(6) -0.015(5) 0.040(6) -0.024(6)
C12 0.097(8) 0.105(8) 0.127(9) -0.013(7) 0.065(7) -0.035(6)
C13 0.108(8) 0.065(6) 0.093(7) 0.015(5) 0.039(6) -0.004(5)
C16 0.24(2) 0.23(2) 0.28(2) 0.053(17) 0.21(2) 0.129(17)
C15 0.098(10) 0.40(3) 0.168(15) -0.087(16) 0.077(11) -0.117(14)
C14 0.096(8) 0.137(10) 0.115(9) 0.005(7) 0.070(7) 0.013(7)
C17 0.107(10) 0.174(14) 0.122(11) 0.040(10) -0.016(8) 0.027(10)
C19 0.119(10) 0.146(11) 0.122(10) 0.009(8) 0.063(9) 0.011(9)
C18 0.223(18) 0.061(8) 0.29(2) 0.014(10) 0.155(18) 0.034(9)
Li1 0.103(16) 0.060(12) 0.061(11) 0.000 0.041(12) 0.000

loop_
_atom_type_symbol
_atom_type_description
_atom_type_scat_dispersion_real
_atom_type_scat_dispersion_imag
_atom_type_scat_source
C C 0.0033 0.0016 'International Tables Vol C Tables 4.2.6.8 and 6.1.1.4'
H H 0.0000 0.0000 'International Tables Vol C Tables 4.2.6.8 and 6.1.1.4'
Li Li -0.0003 0.0001 'International Tables Vol C Tables 4.2.6.8 and 6.1.1.4'
N N 0.0061 0.0033 'International Tables Vol C Tables 4.2.6.8 and 6.1.1.4'
Si Si 0.0817 0.0704 'International Tables Vol C Tables 4.2.6.8 and 6.1.1.4'
Yb Yb -0.3850 5.5486 'International Tables Vol C Tables 4.2.6.8 and 6.1.1.4'

loop_
_geom_angle_atom_site_label_1
_geom_angle_atom_site_label_2
_geom_angle_atom_site_label_3
_geom_angle
_geom_angle_site_symmetry_1
_geom_angle_site_symmetry_3
N3 Yb1 N3 121.7(4) 2_756 .
N3 Yb1 N1 111.5(3) 2_756 2_756
N3 Yb1 N1 111.1(3) . 2_756
N3 Yb1 N1 111.1(2) 2_756 .
N3 Yb1 N1 111.5(3) . .
N1 Yb1 N1 83.5(4) 2_756 .
N3 Yb1 C19 64.5(3) 2_756 2_756
N3 Yb1 C19 84.5(3) . 2_756
N1 Yb1 C19 161.7(3) 2_756 2_756
N1 Yb1 C19 81.8(3) . 2_756
N3 Yb1 C1 95.2(3) 2_756 2_756
N3 Yb1 C1 133.4(2) . 2_756
N1 Yb1 C1 22.4(2) 2_756 2_756
N1 Yb1 C1 74.4(2) . 2_756
C19 Yb1 C1 140.5(3) 2_756 2_756
N3 Yb1 Si2 31.0(2) 2_756 2_756
N3 Yb1 Si2 103.49(19) . 2_756
N1 Yb1 Si2 141.06(18) 2_756 2_756
N1 Yb1 Si2 100.27(18) . 2_756
C19 Yb1 Si2 33.7(2) 2_756 2_756
C1 Yb1 Si2 121.35(17) 2_756 2_756
N3 Yb1 Si1 21.7(2) 2_756 2_756
N3 Yb1 Si1 130.4(2) . 2_756
N1 Yb1 Si1 90.33(19) 2_756 2_756
N1 Yb1 Si1 115.11(18) . 2_756
C19 Yb1 Si1 86.1(2) 2_756 2_756
C1 Yb1 Si1 76.39(18) 2_756 2_756
Si2 Yb1 Si1 52.73(9) 2_756 2_756
N3 Si1 C16 113.9(7) . .
N3 Si1 C15 112.5(6) . .
C16 Si1 C15 109.2(10) . .
N3 Si1 C14 116.5(5) . .
C16 Si1 C14 101.5(7) . .
C15 Si1 C14 102.0(8) . .
N3 Si2 C19 112.9(5) . .
N3 Si2 C18 117.7(7) . .
C19 Si2 C18 102.5(7) . .
N3 Si2 C17 115.2(6) . .
C19 Si2 C17 101.8(7) . .
C18 Si2 C17 104.9(8) . .
C4 N1 C1 103.7(6) . .
C4 N1 Yb1 128.4(6) . .
C1 N1 Yb1 118.6(5) . .
C9 N2 C10 114.3(6) . .
C9 N2 Li1 99.8(6) . .
C10 N2 Li1 131.1(8) . .
C9 N2 H2 102.7 . .
C10 N2 H2 102.9 . .
Li1 N2 H2 102.5 . .
Si1 N3 Si2 123.0(4) . .
Si1 N3 Yb1 129.2(5) . .
Si2 N3 Yb1 107.8(4) . .
C2 C1 N1 114.3(8) . .
C2 C1 H1 122.8 . .
N1 C1 H1 122.8 . .
C1 C2 C3 105.2(7) . .
C1 C2 C9 127.5(8) . .
C3 C2 C9 127.3(8) . .
C1 C2 Li1 110.5(7) . .
C3 C2 Li1 79.0(5) . .
C9 C2 Li1 82.9(6) . .
C8 C3 C4 119.5(9) . .
C8 C3 C2 134.8(8) . .
C4 C3 C2 105.7(7) . .
C8 C3 Li1 93.0(6) . .
C4 C3 Li1 111.8(6) . .
C2 C3 Li1 69.0(4) . .
N1 C4 C3 111.1(7) . .
N1 C4 C5 128.8(7) . .
C3 C4 C5 120.1(8) . .
C6 C5 C4 117.9(9) . .
C6 C5 H5 121.1 . .
C4 C5 H5 121.1 . .
C5 C6 C7 122.1(10) . .
C5 C6 H6 119.0 . .
C7 C6 H6 119.0 . .
C8 C7 C6 121.3(9) . .
C8 C7 H7 119.4 . .
C6 C7 H7 119.4 . .
C7 C8 C3 119.2(9) . .
C7 C8 H8 120.4 . .
C3 C8 H8 120.4 . .
N2 C9 C2 109.2(7) . .
N2 C9 Li1 47.9(4) . .
C2 C9 Li1 64.4(6) . .
N2 C9 H9A 109.8 . .
C2 C9 H9A 109.8 . .
Li1 C9 H9A 109.8 . .
N2 C9 H9B 109.8 . .
C2 C9 H9B 109.8 . .
Li1 C9 H9B 141.0 . .
H9A C9 H9B 108.3 . .
N2 C10 C13 108.3(7) . .
N2 C10 C12 112.8(8) . .
C13 C10 C12 110.4(8) . .
N2 C10 C11 106.1(7) . .
C13 C10 C11 110.0(8) . .
C12 C10 C11 109.0(8) . .
C10 C11 H11A 109.5 . .
C10 C11 H11B 109.5 . .
H11A C11 H11B 109.5 . .
C10 C11 H11C 109.5 . .
H11A C11 H11C 109.5 . .
H11B C11 H11C 109.5 . .
C10 C12 H12A 109.5 . .
C10 C12 H12B 109.5 . .
H12A C12 H12B 109.5 . .
C10 C12 H12C 109.5 . .
H12A C12 H12C 109.5 . .
H12B C12 H12C 109.5 . .
C10 C13 H13A 109.5 . .
C10 C13 H13B 109.5 . .
H13A C13 H13B 109.5 . .
C10 C13 H13C 109.5 . .
H13A C13 H13C 109.5 . .
H13B C13 H13C 109.5 . .
Si1 C16 H16A 109.5 . .
Si1 C16 H16B 109.5 . .
H16A C16 H16B 109.5 . .
Si1 C16 H16C 109.5 . .
H16A C16 H16C 109.5 . .
H16B C16 H16C 109.5 . .
Si1 C15 H15A 109.5 . .
Si1 C15 H15B 109.5 . .
H15A C15 H15B 109.5 . .
Si1 C15 H15C 109.5 . .
H15A C15 H15C 109.5 . .
H15B C15 H15C 109.5 . .
Si1 C14 H14A 109.5 . .
Si1 C14 H14B 109.5 . .
H14A C14 H14B 109.5 . .
Si1 C14 H14C 109.5 . .
H14A C14 H14C 109.5 . .
H14B C14 H14C 109.5 . .
Si2 C17 H17A 109.5 . .
Si2 C17 H17B 109.5 . .
H17A C17 H17B 109.5 . .
Si2 C17 H17C 109.5 . .
H17A C17 H17C 109.5 . .
H17B C17 H17C 109.5 . .
Si2 C19 H19A 109.5 . .
Si2 C19 H19B 109.5 . .
H19A C19 H19B 109.5 . .
Si2 C19 H19C 109.5 . .
H19A C19 H19C 109.5 . .
H19B C19 H19C 109.5 . .
Si2 C18 H18A 109.5 . .
Si2 C18 H18B 109.5 . .
H18A C18 H18B 109.5 . .
Si2 C18 H18C 109.5 . .
H18A C18 H18C 109.5 . .
H18B C18 H18C 109.5 . .
N2 Li1 N2 147.7(11) . 2_756
N2 Li1 C2 63.6(3) . .
N2 Li1 C2 138.0(4) 2_756 .
N2 Li1 C2 138.0(4) . 2_756
N2 Li1 C2 63.6(3) 2_756 2_756
C2 Li1 C2 114.9(8) . 2_756
N2 Li1 C3 90.3(3) . .
N2 Li1 C3 106.1(3) 2_756 .
C2 Li1 C3 32.0(3) . .
C2 Li1 C3 107.5(7) 2_756 .
N2 Li1 C3 106.1(3) . 2_756
N2 Li1 C3 90.3(3) 2_756 2_756
C2 Li1 C3 107.5(7) . 2_756
C2 Li1 C3 32.0(3) 2_756 2_756
C3 Li1 C3 118.9(8) . 2_756
N2 Li1 C9 32.3(2) . .
N2 Li1 C9 152.4(5) 2_756 .
C2 Li1 C9 32.7(2) . .
C2 Li1 C9 139.7(8) 2_756 .
C3 Li1 C9 58.1(3) . .
C3 Li1 C9 117.0(5) 2_756 .
N2 Li1 C9 152.4(5) . 2_756
N2 Li1 C9 32.3(2) 2_756 2_756
C2 Li1 C9 139.7(8) . 2_756
C2 Li1 C9 32.7(2) 2_756 2_756
C3 Li1 C9 117.0(5) . 2_756
C3 Li1 C9 58.1(3) 2_756 2_756
C9 Li1 C9 171.5(9) . 2_756

loop_
_geom_bond_atom_site_label_1
_geom_bond_atom_site_label_2
_geom_bond_distance
_geom_bond_site_symmetry_2
Yb1 N3 2.205(7) 2_756
Yb1 N3 2.205(7) .
Yb1 N1 2.275(7) 2_756
Yb1 N1 2.275(7) .
Yb1 C19 3.150(13) 2_756
Yb1 C1 3.172(8) 2_756
Yb1 Si2 3.187(3) 2_756
Yb1 Si1 3.514(3) 2_756
Si1 N3 1.678(9) .
Si1 C16 1.834(15) .
Si1 C15 1.871(14) .
Si1 C14 1.889(12) .
Si2 N3 1.724(9) .
Si2 C19 1.836(13) .
Si2 C18 1.848(12) .
Si2 C17 1.869(12) .
N1 C4 1.366(10) .
N1 C1 1.376(10) .
N2 C9 1.492(10) .
N2 C10 1.496(10) .
N2 Li1 2.069(8) .
N2 H2 0.9099 .
C1 C2 1.352(11) .
C1 H1 0.9300 .
C2 C3 1.419(11) .
C2 C9 1.496(11) .
C2 Li1 2.499(13) .
C3 C8 1.404(12) .
C3 C4 1.414(10) .
C3 Li1 2.627(12) .
C4 C5 1.418(12) .
C5 C6 1.352(13) .
C5 H5 0.9300 .
C6 C7 1.400(15) .
C6 H6 0.9300 .
C7 C8 1.349(15) .
C7 H7 0.9300 .
C8 H8 0.9300 .
C9 Li1 2.749(9) .
C9 H9A 0.9700 .
C9 H9B 0.9700 .
C10 C13 1.515(13) .
C10 C12 1.519(13) .
C10 C11 1.528(12) .
C11 H11A 0.9600 .
C11 H11B 0.9600 .
C11 H11C 0.9600 .
C12 H12A 0.9600 .
C12 H12B 0.9600 .
C12 H12C 0.9600 .
C13 H13A 0.9600 .
C13 H13B 0.9600 .
C13 H13C 0.9600 .
C16 H16A 0.9600 .
C16 H16B 0.9600 .
C16 H16C 0.9600 .
C15 H15A 0.9600 .
C15 H15B 0.9600 .
C15 H15C 0.9600 .
C14 H14A 0.9600 .
C14 H14B 0.9600 .
C14 H14C 0.9600 .
C17 H17A 0.9600 .
C17 H17B 0.9600 .
C17 H17C 0.9600 .
C19 H19A 0.9600 .
C19 H19B 0.9600 .
C19 H19C 0.9600 .
C18 H18A 0.9600 .
C18 H18B 0.9600 .
C18 H18C 0.9600 .
Li1 N2 2.069(8) 2_756
Li1 C2 2.499(13) 2_756
Li1 C3 2.627(12) 2_756
Li1 C9 2.749(9) 2_756

loop_
_geom_torsion_atom_site_label_1
_geom_torsion_atom_site_label_2
_geom_torsion_atom_site_label_3
_geom_torsion_atom_site_label_4
_geom_torsion
_geom_torsion_site_symmetry_1
_geom_torsion_site_symmetry_4
N3 Yb1 N1 C4 -34.1(8) 2_756 .
N3 Yb1 N1 C4 -173.4(7) . .
N1 Yb1 N1 C4 76.4(7) 2_756 .
C19 Yb1 N1 C4 -92.7(7) 2_756 .
C1 Yb1 N1 C4 55.5(7) 2_756 .
Si2 Yb1 N1 C4 -64.4(7) 2_756 .
Si1 Yb1 N1 C4 -10.9(8) 2_756 .
N3 Yb1 N1 C1 -175.0(6) 2_756 .
N3 Yb1 N1 C1 45.8(7) . .
N1 Yb1 N1 C1 -64.4(6) 2_756 .
C19 Yb1 N1 C1 126.5(7) 2_756 .
C1 Yb1 N1 C1 -85.3(7) 2_756 .
Si2 Yb1 N1 C1 154.8(6) 2_756 .
Si1 Yb1 N1 C1 -151.7(6) 2_756 .
C16 Si1 N3 Si2 -42.9(9) . .
C15 Si1 N3 Si2 82.1(9) . .
C14 Si1 N3 Si2 -160.7(6) . .
C16 Si1 N3 Yb1 138.0(8) . .
C15 Si1 N3 Yb1 -97.0(9) . .
C14 Si1 N3 Yb1 20.3(8) . .
C19 Si2 N3 Si1 -171.0(6) . .
C18 Si2 N3 Si1 69.9(8) . .
C17 Si2 N3 Si1 -54.7(8) . .
C19 Si2 N3 Yb1 8.2(6) . .
C18 Si2 N3 Yb1 -110.9(7) . .
C17 Si2 N3 Yb1 124.6(6) . .
N3 Yb1 N3 Si1 -120.5(5) 2_756 .
N1 Yb1 N3 Si1 105.0(5) 2_756 .
N1 Yb1 N3 Si1 13.8(6) . .
C19 Yb1 N3 Si1 -65.2(5) 2_756 .
C1 Yb1 N3 Si1 102.4(5) 2_756 .
Si2 Yb1 N3 Si1 -93.2(5) 2_756 .
Si1 Yb1 N3 Si1 -145.3(4) 2_756 .
N3 Yb1 N3 Si2 60.3(3) 2_756 .
N1 Yb1 N3 Si2 -74.2(4) 2_756 .
N1 Yb1 N3 Si2 -165.4(3) . .
C19 Yb1 N3 Si2 115.7(4) 2_756 .
C1 Yb1 N3 Si2 -76.8(5) 2_756 .
Si2 Yb1 N3 Si2 87.7(3) 2_756 .
Si1 Yb1 N3 Si2 35.5(5) 2_756 .
C4 N1 C1 C2 0.2(10) . .
Yb1 N1 C1 C2 149.6(6) . .
N1 C1 C2 C3 0.3(10) . .
N1 C1 C2 C9 179.8(8) . .
N1 C1 C2 Li1 -83.4(8) . .
C1 C2 C3 C8 179.2(9) . .
C9 C2 C3 C8 -0.3(15) . .
Li1 C2 C3 C8 -72.4(10) . .
C1 C2 C3 C4 -0.6(9) . .
C9 C2 C3 C4 179.9(7) . .
Li1 C2 C3 C4 107.8(7) . .
C1 C2 C3 Li1 -108.4(7) . .
C9 C2 C3 Li1 72.1(9) . .
C1 N1 C4 C3 -0.6(9) . .
Yb1 N1 C4 C3 -145.8(6) . .
C1 N1 C4 C5 177.9(9) . .
Yb1 N1 C4 C5 32.7(13) . .
C8 C3 C4 N1 -179.1(8) . .
C2 C3 C4 N1 0.8(9) . .
Li1 C3 C4 N1 74.0(8) . .
C8 C3 C4 C5 2.3(12) . .
C2 C3 C4 C5 -177.8(8) . .
Li1 C3 C4 C5 -104.6(8) . .
N1 C4 C5 C6 -178.8(10) . .
C3 C4 C5 C6 -0.4(14) . .
C4 C5 C6 C7 -1.5(17) . .
C5 C6 C7 C8 1.5(19) . .
C6 C7 C8 C3 0.4(17) . .
C4 C3 C8 C7 -2.2(13) . .
C2 C3 C8 C7 177.9(10) . .
Li1 C3 C8 C7 114.9(9) . .
C10 N2 C9 C2 165.4(7) . .
Li1 N2 C9 C2 21.4(9) . .
C10 N2 C9 Li1 144.0(9) . .
C1 C2 C9 N2 92.9(11) . .
C3 C2 C9 N2 -87.7(10) . .
Li1 C2 C9 N2 -17.4(7) . .
C1 C2 C9 Li1 110.4(9) . .
C3 C2 C9 Li1 -70.3(8) . .
C9 N2 C10 C13 -75.9(10) . .
Li1 N2 C10 C13 53.9(10) . .
C9 N2 C10 C12 46.7(10) . .
Li1 N2 C10 C12 176.5(6) . .
C9 N2 C10 C11 166.0(8) . .
Li1 N2 C10 C11 -64.2(9) . .
C9 N2 Li1 N2 126.9(5) . 2_756
C10 N2 Li1 N2 -7.8(6) . 2_756
C9 N2 Li1 C2 -13.3(5) . .
C10 N2 Li1 C2 -148.0(7) . .
C9 N2 Li1 C2 -112.0(11) . 2_756
C10 N2 Li1 C2 113.3(13) . 2_756
C9 N2 Li1 C3 5.1(7) . .
C10 N2 Li1 C3 -129.6(7) . .
C9 N2 Li1 C3 -115.2(7) . 2_756
C10 N2 Li1 C3 110.1(9) . 2_756
C10 N2 Li1 C9 -134.7(9) . .
C9 N2 Li1 C9 -165.9(17) . 2_756
C10 N2 Li1 C9 59(2) . 2_756
C1 C2 Li1 N2 -114.3(7) . .
C3 C2 Li1 N2 143.5(6) . .
C9 C2 Li1 N2 13.2(5) . .
C1 C2 Li1 N2 96.4(12) . 2_756
C3 C2 Li1 N2 -5.8(12) . 2_756
C9 C2 Li1 N2 -136.1(12) . 2_756
C1 C2 Li1 C2 18.9(5) . 2_756
C3 C2 Li1 C2 -83.3(4) . 2_756
C9 C2 Li1 C2 146.4(6) . 2_756
C1 C2 Li1 C3 102.2(8) . .
C9 C2 Li1 C3 -130.3(7) . .
C1 C2 Li1 C3 -14.6(7) . 2_756
C3 C2 Li1 C3 -116.8(6) . 2_756
C9 C2 Li1 C3 112.9(6) . 2_756
C1 C2 Li1 C9 -127.5(9) . .
C3 C2 Li1 C9 130.3(7) . .
C1 C2 Li1 C9 46.4(9) . 2_756
C3 C2 Li1 C9 -55.8(7) . 2_756
C9 C2 Li1 C9 173.9(6) . 2_756
C8 C3 Li1 N2 105.2(8) . .
C4 C3 Li1 N2 -131.3(7) . .
C2 C3 Li1 N2 -32.2(6) . .
C8 C3 Li1 N2 -46.6(9) . 2_756
C4 C3 Li1 N2 76.9(9) . 2_756
C2 C3 Li1 N2 176.0(9) . 2_756
C8 C3 Li1 C2 137.4(8) . .
C4 C3 Li1 C2 -99.1(8) . .
C8 C3 Li1 C2 -113.5(7) . 2_756
C4 C3 Li1 C2 10.1(7) . 2_756
C2 C3 Li1 C2 109.2(7) . 2_756
C8 C3 Li1 C3 -146.2(7) . 2_756
C4 C3 Li1 C3 -22.7(5) . 2_756
C2 C3 Li1 C3 76.4(5) . 2_756
C8 C3 Li1 C9 108.4(7) . .
C4 C3 Li1 C9 -128.1(7) . .
C2 C3 Li1 C9 -29.0(5) . .
C8 C3 Li1 C9 -79.5(8) . 2_756
C4 C3 Li1 C9 44.0(9) . 2_756
C2 C3 Li1 C9 143.1(8) . 2_756
C2 C9 Li1 N2 -157.6(9) . .
N2 C9 Li1 N2 -113(2) . 2_756
C2 C9 Li1 N2 89.5(18) . 2_756
N2 C9 Li1 C2 157.6(9) . .
N2 C9 Li1 C2 106.7(6) . 2_756
C2 C9 Li1 C2 -50.9(10) . 2_756
N2 C9 Li1 C3 -174.0(8) . .
C2 C9 Li1 C3 28.4(5) . .
N2 C9 Li1 C3 77.2(6) . 2_756
C2 C9 Li1 C3 -80.3(8) . 2_756
N2 C9 Li1 C9 129.7(6) . 2_756
C2 C9 Li1 C9 -27.9(5) . 2_756
